data_4022333
loop_
_publ_author_name
'Alexander Krivokapic'
'Andrew R. Cowley'
'Harry L. Anderson'

_publ_section_title
;
 Contracted and Expanded meso-Alkynyl Porphyrinoids:
 from Triphyrin to Hexaphyrin
;
_journal_name_full 'Journal of Organic Chemistry'
_journal_page_first 1089
_journal_page_last 1096
_journal_paper_doi 10.1021/jo026748c
_journal_volume 68
_journal_year 2003
_chemical_compound_source
;
Synthesised as described.
;
_chemical_formula_moiety ' C72 H116 Cl1 N3 Si4 Zn1 '
_chemical_formula_sum 'C72 H116 Cl N3 Si4 Zn'
_chemical_formula_weight 1236.92
_chemical_melting_point ?
_chemical_name_systematic
;
?                       
;
_space_group_IT_number 61
_symmetry_cell_setting orthorhombic
_symmetry_space_group_name_Hall '-P 2bc 2ac'
_symmetry_space_group_name_H-M 'P c a b'
_atom_sites_solution_hydrogens geom
_atom_sites_solution_primary direct
_cell_angle_alpha 90
_cell_angle_beta 90
_cell_angle_gamma 90
_cell_formula_units_Z 8
_cell_length_a 14.8345(2)
_cell_length_b 30.4586(3)
_cell_length_c 34.0301(5)
_cell_measurement_reflns_used 13213
_cell_measurement_temperature 150
_cell_measurement_theta_max 26
_cell_measurement_theta_min 1
_cell_volume 15376.1(3)
_computing_cell_refinement
;
  Denzo/Scalepack (Otwinowski & Minor, 1996)
;
_computing_data_collection
;
  COLLECT (Nonius BV, 1997)
;
_computing_data_reduction
;
  Denzo/Scalepack (Otwinowski & Minor, 1996)
;
_computing_molecular_graphics
;
  CAMERON (Watkin et al 1996)
;
_computing_publication_material
;
  CRYSTALS (Watkin et al 2001)
;
_computing_structure_refinement
;
  CRYSTALS (Watkin et al 2001)
;
_computing_structure_solution
;
  SIR92 (Altomare et al, 1994)
;
_diffrn_ambient_temperature 150
_diffrn_measured_fraction_theta_full 0.947
_diffrn_measured_fraction_theta_max 0.921
_diffrn_measurement_device_type
;
Enraf Nonius Kappa CCD
;
_diffrn_measurement_method \w
_diffrn_radiation_monochromator graphite
_diffrn_radiation_type 'Mo K\a'
_diffrn_radiation_wavelength 0.71073
_diffrn_reflns_av_R_equivalents 0.03
_diffrn_reflns_limit_h_max 18
_diffrn_reflns_limit_h_min -18
_diffrn_reflns_limit_k_max 37
_diffrn_reflns_limit_k_min -37
_diffrn_reflns_limit_l_max 42
_diffrn_reflns_limit_l_min -42
_diffrn_reflns_number 26428
_diffrn_reflns_theta_full 19.837
_diffrn_reflns_theta_max 26.361
_diffrn_reflns_theta_min 1.640
_diffrn_standards_decay_% 0.00
_diffrn_standards_interval_count 0
_diffrn_standards_interval_time 0
_diffrn_standards_number 0
_exptl_absorpt_coefficient_mu 0.455
_exptl_absorpt_correction_T_max 0.96
_exptl_absorpt_correction_T_min 0.94
_exptl_absorpt_correction_type multi-scan
_exptl_absorpt_process_details
;
  Denzo/Scalepack (Otwinowski & Minor, 1996)
;
_exptl_crystal_colour ' blue '
_exptl_crystal_density_diffrn 1.069
_exptl_crystal_density_meas ?
_exptl_crystal_description ' plate '
_exptl_crystal_F_000 5375.174
_exptl_crystal_size_max 0.40
_exptl_crystal_size_mid 0.14
_exptl_crystal_size_min 0.08
_refine_diff_density_max 1.62
_refine_diff_density_min -0.86
_refine_ls_extinction_method None
_refine_ls_goodness_of_fit_ref 1.0539
_refine_ls_hydrogen_treatment mixed
_refine_ls_matrix_type full
_refine_ls_number_parameters 550
_refine_ls_number_reflns 7604
_refine_ls_R_factor_all 0.1985
_refine_ls_R_factor_gt 0.1229
_refine_ls_shift/su_max 0.031681
_refine_ls_structure_factor_coef F
_refine_ls_weighting_details
;
Method= Tukey and Prince
  W = [weight] * [1-(deltaF/6*sigmaF)^2]^2
  1.99 0.487 1.15
;
_refine_ls_weighting_scheme calc
_refine_ls_wR_factor_all 0.1861
_refine_ls_wR_factor_gt 0.1202
_refine_ls_wR_factor_ref 0.1178
_reflns_limit_h_max 18
_reflns_limit_h_min 0
_reflns_limit_k_max 37
_reflns_limit_k_min 0
_reflns_limit_l_max 42
_reflns_limit_l_min 0
_reflns_number_gt 7628
_reflns_number_total 14465
_reflns_threshold_expression I>3.00u(I)
_cod_data_source_file jo026748csi20021121_094930_2.cif
_cod_data_source_block compound_ZnCl3
_cod_depositor_comments
;
The following automatic conversions were performed:
'_symmetry_cell_setting' value 'Orthorhombic ' changed to 'orthorhombic'
according to '/home/saulius/struct/CIF-dictionaries/cif_core.dic'
dictionary named 'cif_core.dic' version 2.4.1 from 2010-06-29.

Automatic conversion script
Id: cif_fix_enum 1527 2010-12-29 10:47:43Z saulius 

The following automatic conversions were performed:

'_chemical_melting_point' value 'not measured' was changed to '?' -
the value is undefined or not given.

Automatic conversion script
Id: cif_fix_values 1646 2011-03-28 12:23:43Z adriana 
;
_cod_original_sg_symbol_H-M 'P c a b '
_cod_original_formula_sum ' C72 H116 Cl1 N3 Si4 Zn1 '
_cod_database_code 4022333

loop_
_symmetry_equiv_pos_as_xyz
x,y,z
-x,-y,-z
-x+1/2,y,z+1/2
x+1/2,-y,-z+1/2
x+1/2,-y+1/2,z
-x+1/2,y+1/2,-z
-x,-y+1/2,z+1/2
x,y+1/2,-z+1/2

loop_
_atom_site_label
_atom_site_type_symbol
_atom_site_fract_x
_atom_site_fract_y
_atom_site_fract_z
_atom_site_U_iso_or_equiv
_atom_site_occupancy
_atom_site_adp_type
Zn1 Zn 0.26084(5) -0.00170(3) 0.20555(2) 0.0282 1.0000 Uani
Cl1 Cl 0.40188(12) -0.02431(6) 0.20587(7) 0.0431 1.0000 Uani
N1 N 0.2316(4) 0.05979(19) 0.22234(19) 0.0298 1.0000 Uani
N2 N 0.2142(4) 0.0149(2) 0.15255(19) 0.0330 1.0000 Uani
N3 N 0.1574(4) -0.04313(18) 0.20925(18) 0.0277 1.0000 Uani
C1 C 0.1976(5) 0.0737(2) 0.2584(2) 0.0292 1.0000 Uani
C2 C 0.1819(5) 0.1212(2) 0.2555(3) 0.0375 1.0000 Uani
C3 C 0.2053(6) 0.1340(3) 0.2184(3) 0.0455 1.0000 Uani
C4 C 0.2342(5) 0.0940(2) 0.1979(2) 0.0360 1.0000 Uani
C5 C 0.2527(5) 0.0912(3) 0.1557(2) 0.0385 1.0000 Uani
C6 C 0.2307(5) 0.0533(3) 0.1342(3) 0.0416 1.0000 Uani
C7 C 0.2157(7) 0.0475(3) 0.0923(3) 0.0563 1.0000 Uani
C8 C 0.1871(7) 0.0056(4) 0.0872(3) 0.0634 1.0000 Uani
C9 C 0.1842(5) -0.0153(3) 0.1264(2) 0.0427 1.0000 Uani
C10 C 0.1474(5) -0.0559(3) 0.1385(2) 0.0412 1.0000 Uani
C11 C 0.1182(5) -0.0622(2) 0.1784(2) 0.0301 1.0000 Uani
C12 C 0.0358(5) -0.0851(2) 0.1914(2) 0.0324 1.0000 Uani
C13 C 0.0230(5) -0.0755(2) 0.2294(3) 0.0324 1.0000 Uani
C14 C 0.1002(4) -0.0485(2) 0.2421(2) 0.0284 1.0000 Uani
C15 C 0.1170(5) -0.0299(2) 0.2767(2) 0.0287 1.0000 Uani
C16 C 0.1989(5) -0.0035(2) 0.28521(19) 0.0282 1.0000 Uani
C17 C 0.1804(4) 0.0449(2) 0.2882(2) 0.0274 1.0000 Uani
C18 C 0.1454(6) 0.1500(3) 0.2879(3) 0.0498 1.0000 Uani
C19 C 0.2123(11) 0.1615(4) 0.3171(5) 0.1001 1.0000 Uani
C20 C 0.1933(7) 0.1798(3) 0.2019(3) 0.0670 1.0000 Uani
C21 C 0.2652(9) 0.2107(3) 0.2110(4) 0.0833 1.0000 Uani
C22 C 0.2113(11) 0.0834(5) 0.0616(3) 0.0971 1.0000 Uani
C23 C 0.1235(14) 0.1113(6) 0.0656(7) 0.1690 1.0000 Uani
C24 C 0.1545(11) -0.0168(5) 0.0499(3) 0.1031 1.0000 Uani
C25 C 0.0486(13) -0.0156(6) 0.0465(4) 0.1301 1.0000 Uani
C26 C -0.0314(6) -0.1105(3) 0.1665(3) 0.0507 1.0000 Uani
C27 C -0.0955(7) -0.0803(4) 0.1439(3) 0.0664 1.0000 Uani
C28 C -0.0519(5) -0.0881(3) 0.2562(3) 0.0414 1.0000 Uani
C29 C -0.0264(7) -0.1254(4) 0.2842(4) 0.0686 1.0000 Uani
C30 C 0.2898(6) 0.1291(3) 0.1363(3) 0.0421 1.0000 Uani
C31 C 0.3282(6) 0.1595(3) 0.1206(3) 0.0443 1.0000 Uani
Si1 Si 0.39007(16) 0.20219(8) 0.09330(8) 0.0467 1.0000 Uani
C32 C 0.3049(6) 0.2360(3) 0.0662(3) 0.078(3) 1.0000 Uiso
C33 C 0.2463(11) 0.2109(6) 0.0365(5) 0.148(7) 1.0000 Uiso
C34 C 0.245(1) 0.2628(5) 0.0938(5) 0.135(6) 1.0000 Uiso
C35 C 0.4634(9) 0.1752(4) 0.0569(3) 0.141(7) 1.0000 Uiso
C36 C 0.5107(11) 0.2034(5) 0.0257(4) 0.127(6) 1.0000 Uiso
C37 C 0.5015(12) 0.1293(5) 0.0644(5) 0.146(7) 1.0000 Uiso
C38 C 0.4513(6) 0.2393(3) 0.1274(3) 0.078(3) 1.0000 Uiso
C39 C 0.4880(8) 0.2812(3) 0.1083(3) 0.083(3) 1.0000 Uiso
C40 C 0.5218(11) 0.2182(5) 0.1541(5) 0.152(7) 1.0000 Uiso
C41 C 0.1316(6) -0.0901(3) 0.1104(3) 0.0488 1.0000 Uani
C42 C 0.1221(6) -0.1209(4) 0.0889(3) 0.0653 1.0000 Uani
Si2 Si 0.1114(2) -0.17257(15) 0.06170(13) 0.1037 1.0000 Uani
C43 C 0.1779(9) -0.2142(4) 0.0907(4) 0.133(6) 1.0000 Uiso
C44 C 0.1851(16) -0.2608(5) 0.0733(6) 0.179(9) 1.0000 Uiso
C45 C 0.166(2) -0.2151(8) 0.1356(4) 0.235(13) 1.0000 Uiso
C46 C -0.0118(7) -0.1861(6) 0.0611(5) 0.19(1) 1.0000 Uiso
C47 C -0.0384(19) -0.2300(8) 0.0420(15) 0.47(4) 1.0000 Uiso
C48 C -0.0743(12) -0.1485(8) 0.0484(8) 0.204(11) 1.0000 Uiso
C49 C 0.161(1) -0.1667(5) 0.0118(3) 0.182(9) 1.0000 Uiso
C50 C 0.2608(12) -0.1539(9) 0.0117(7) 0.215(12) 1.0000 Uiso
C51 C 0.1071(15) -0.1375(9) -0.0164(6) 0.225(12) 1.0000 Uiso
C52 C 0.2807(5) -0.0205(2) 0.2924(2) 0.0304 1.0000 Uani
Si3 Si 0.31528(14) -0.07860(7) 0.30685(8) 0.0392 1.0000 Uani
C53 C 0.4395(5) -0.0849(3) 0.3018(3) 0.089(4) 1.0000 Uiso
C54 C 0.4968(6) -0.0435(3) 0.3069(3) 0.057(2) 1.0000 Uiso
C55 C 0.4785(9) -0.1236(4) 0.3250(5) 0.118(5) 1.0000 Uiso
C56 C 0.2852(7) -0.0799(4) 0.3605(2) 0.118(5) 1.0000 Uiso
C57 C 0.1857(7) -0.0733(4) 0.3699(3) 0.074(3) 1.0000 Uiso
C58 C 0.343(1) -0.0509(6) 0.3875(4) 0.136(6) 1.0000 Uiso
C59 C 0.2527(7) -0.1234(3) 0.2808(3) 0.098(4) 1.0000 Uiso
C60 C 0.2412(12) -0.1659(4) 0.3044(4) 0.136(6) 1.0000 Uiso
C61 C 0.285(1) -0.1341(5) 0.2394(4) 0.112(5) 1.0000 Uiso
C62 C 0.1377(5) 0.0564(2) 0.3239(2) 0.0334 1.0000 Uani
C63 C 0.0998(6) 0.0611(3) 0.3545(3) 0.0443 1.0000 Uani
Si4 Si 0.0403(3) 0.07129(12) 0.40210(9) 0.0832 1.0000 Uani
C64 C 0.1271(8) 0.0752(4) 0.4408(3) 0.126(6) 1.0000 Uiso
C65 C 0.1873(12) 0.1157(6) 0.4371(6) 0.172(8) 1.0000 Uiso
C66 C 0.1833(13) 0.0332(6) 0.4457(7) 0.19(1) 1.0000 Uiso
C67 C -0.0203(8) 0.1245(3) 0.3961(4) 0.109(5) 1.0000 Uiso
C68 C 0.0387(18) 0.1655(6) 0.3920(13) 0.43(3) 1.0000 Uiso
C69 C -0.0987(14) 0.1243(7) 0.3664(7) 0.20(1) 1.0000 Uiso
C70 C -0.0483(8) 0.0290(3) 0.4113(4) 0.152(7) 1.0000 Uiso
C71 C -0.0855(12) 0.0264(6) 0.4535(4) 0.141(7) 1.0000 Uiso
C72 C -0.0332(8) -0.0160(4) 0.3931(4) 0.085(4) 1.0000 Uiso
H151 H 0.0718 -0.0339 0.2982 0.0345 1.0000 Uiso
H181 H 0.0951 0.1340 0.3013 0.0597 1.0000 Uiso
H182 H 0.1217 0.1776 0.2759 0.0597 1.0000 Uiso
H191 H 0.1841 0.1804 0.3377 0.1201 1.0000 Uiso
H192 H 0.2362 0.1341 0.3296 0.1201 1.0000 Uiso
H193 H 0.2629 0.1777 0.3043 0.1201 1.0000 Uiso
H201 H 0.1357 0.1920 0.2125 0.0804 1.0000 Uiso
H202 H 0.1889 0.1773 0.1726 0.0804 1.0000 Uiso
H211 H 0.2512 0.2398 0.1988 0.1000 1.0000 Uiso
H212 H 0.2703 0.2141 0.2401 0.1000 1.0000 Uiso
H213 H 0.3235 0.1995 0.2002 0.1000 1.0000 Uiso
H221 H 0.2647 0.1031 0.0648 0.1166 1.0000 Uiso
H222 H 0.2126 0.0697 0.0349 0.1166 1.0000 Uiso
H231 H 0.1228 0.1347 0.0450 0.2029 1.0000 Uiso
H232 H 0.1218 0.1253 0.0922 0.2029 1.0000 Uiso
H233 H 0.0697 0.0919 0.0624 0.2029 1.0000 Uiso
H241 H 0.1749 -0.0481 0.0501 0.1237 1.0000 Uiso
H242 H 0.1811 -0.0015 0.0266 0.1237 1.0000 Uiso
H251 H 0.0295 -0.0305 0.0217 0.1561 1.0000 Uiso
H252 H 0.0214 -0.0311 0.0696 0.1561 1.0000 Uiso
H253 H 0.0277 0.0156 0.0461 0.1561 1.0000 Uiso
H261 H -0.0678 -0.1299 0.1841 0.0609 1.0000 Uiso
H262 H 0.0026 -0.1289 0.1472 0.0609 1.0000 Uiso
H271 H -0.1382 -0.0985 0.1280 0.0796 1.0000 Uiso
H272 H -0.1302 -0.0619 0.1629 0.0796 1.0000 Uiso
H273 H -0.0598 -0.0609 0.1260 0.0796 1.0000 Uiso
H281 H -0.0692 -0.0619 0.2722 0.0497 1.0000 Uiso
H282 H -0.1045 -0.0978 0.2400 0.0497 1.0000 Uiso
H291 H -0.0790 -0.1325 0.3014 0.0824 1.0000 Uiso
H292 H 0.0258 -0.1162 0.3008 0.0824 1.0000 Uiso
H293 H -0.0094 -0.1520 0.2686 0.0824 1.0000 Uiso
H321 H 0.3433 0.2564 0.0503 0.0939 1.0000 Uiso
H331 H 0.2033 0.2317 0.0236 0.1775 1.0000 Uiso
H332 H 0.2858 0.1972 0.0161 0.1775 1.0000 Uiso
H333 H 0.2118 0.1874 0.0505 0.1775 1.0000 Uiso
H341 H 0.2007 0.2802 0.0780 0.1624 1.0000 Uiso
H342 H 0.2829 0.2831 0.1097 0.1624 1.0000 Uiso
H343 H 0.2114 0.2424 0.1117 0.1624 1.0000 Uiso
H351 H 0.4094 0.1648 0.0420 0.1688 1.0000 Uiso
H361 H 0.5477 0.1841 0.0083 0.1524 1.0000 Uiso
H362 H 0.5506 0.2253 0.0390 0.1524 1.0000 Uiso
H363 H 0.4644 0.2191 0.0096 0.1524 1.0000 Uiso
H371 H 0.5394 0.1201 0.0415 0.1753 1.0000 Uiso
H372 H 0.5392 0.1298 0.0888 0.1753 1.0000 Uiso
H373 H 0.4507 0.1081 0.0678 0.1753 1.0000 Uiso
H381 H 0.4012 0.2480 0.1455 0.0940 1.0000 Uiso
H391 H 0.5198 0.2993 0.1286 0.0990 1.0000 Uiso
H392 H 0.5312 0.2732 0.0869 0.0990 1.0000 Uiso
H393 H 0.4369 0.2985 0.0970 0.0990 1.0000 Uiso
H401 H 0.5500 0.2413 0.1711 0.1826 1.0000 Uiso
H402 H 0.5693 0.2039 0.1377 0.1826 1.0000 Uiso
H403 H 0.4922 0.1956 0.1712 0.1826 1.0000 Uiso
H431 H 0.2385 -0.2005 0.0868 0.1597 1.0000 Uiso
H441 H 0.2217 -0.2798 0.0912 0.2150 1.0000 Uiso
H442 H 0.1234 -0.2736 0.0703 0.2150 1.0000 Uiso
H443 H 0.2149 -0.2593 0.0469 0.2150 1.0000 Uiso
H451 H 0.2049 -0.2386 0.1471 0.2819 1.0000 Uiso
H452 H 0.1014 -0.2213 0.1421 0.2819 1.0000 Uiso
H453 H 0.1836 -0.1860 0.1468 0.2819 1.0000 Uiso
H461 H -0.0228 -0.1905 0.0898 0.2221 1.0000 Uiso
H471 H -0.1053 -0.2337 0.0433 0.5647 1.0000 Uiso
H472 H -0.0084 -0.2547 0.0563 0.5647 1.0000 Uiso
H473 H -0.0186 -0.2302 0.0139 0.5647 1.0000 Uiso
H481 H -0.1383 -0.1588 0.0490 0.2445 1.0000 Uiso
H482 H -0.0669 -0.1232 0.0668 0.2445 1.0000 Uiso
H483 H -0.0584 -0.1390 0.0211 0.2445 1.0000 Uiso
H491 H 0.1564 -0.1973 0.0012 0.2185 1.0000 Uiso
H501 H 0.2825 -0.1514 -0.0161 0.2575 1.0000 Uiso
H502 H 0.2965 -0.1769 0.0257 0.2575 1.0000 Uiso
H503 H 0.2685 -0.1251 0.0253 0.2575 1.0000 Uiso
H511 H 0.1384 -0.1362 -0.0424 0.2701 1.0000 Uiso
H512 H 0.0452 -0.1499 -0.0199 0.2701 1.0000 Uiso
H513 H 0.1025 -0.1072 -0.0051 0.2701 1.0000 Uiso
H521 H 0.3317 0.0007 0.2898 0.0365 1.0000 Uiso
H531 H 0.4449 -0.0918 0.2732 0.1071 1.0000 Uiso
H541 H 0.5619 -0.0511 0.3035 0.0682 1.0000 Uiso
H542 H 0.4869 -0.0311 0.3338 0.0682 1.0000 Uiso
H543 H 0.4789 -0.0213 0.2867 0.0682 1.0000 Uiso
H551 H 0.5452 -0.1249 0.3210 0.1414 1.0000 Uiso
H552 H 0.4653 -0.1195 0.3536 0.1414 1.0000 Uiso
H553 H 0.4503 -0.1515 0.3157 0.1414 1.0000 Uiso
H561 H 0.3002 -0.1112 0.3668 0.1413 1.0000 Uiso
H571 H 0.1767 -0.0745 0.3990 0.0892 1.0000 Uiso
H572 H 0.1495 -0.0969 0.3570 0.0892 1.0000 Uiso
H573 H 0.1658 -0.0440 0.3599 0.0892 1.0000 Uiso
H581 H 0.3221 -0.0539 0.4152 0.1627 1.0000 Uiso
H582 H 0.4079 -0.0604 0.3857 0.1627 1.0000 Uiso
H583 H 0.3381 -0.0196 0.3791 0.1627 1.0000 Uiso
H591 H 0.1920 -0.1095 0.2781 0.1177 1.0000 Uiso
H601 H 0.2073 -0.1879 0.2882 0.1629 1.0000 Uiso
H602 H 0.3018 -0.1781 0.3112 0.1629 1.0000 Uiso
H603 H 0.2069 -0.1596 0.3290 0.1629 1.0000 Uiso
H611 H 0.2475 -0.1583 0.2282 0.1344 1.0000 Uiso
H612 H 0.3496 -0.1436 0.2403 0.1344 1.0000 Uiso
H613 H 0.2795 -0.1074 0.2225 0.1344 1.0000 Uiso
H641 H 0.0917 0.0788 0.4656 0.1509 1.0000 Uiso
H651 H 0.2326 0.1158 0.4588 0.2063 1.0000 Uiso
H652 H 0.1495 0.1428 0.4387 0.2063 1.0000 Uiso
H653 H 0.2193 0.1150 0.4112 0.2063 1.0000 Uiso
H661 H 0.2287 0.0376 0.4670 0.2317 1.0000 Uiso
H662 H 0.1427 0.0082 0.4527 0.2317 1.0000 Uiso
H663 H 0.2150 0.0265 0.4205 0.2317 1.0000 Uiso
H671 H -0.0487 0.1271 0.4227 0.1309 1.0000 Uiso
H681 H -0.0007 0.1919 0.3890 0.5210 1.0000 Uiso
H682 H 0.0771 0.1689 0.4159 0.5210 1.0000 Uiso
H683 H 0.0781 0.1625 0.3683 0.5210 1.0000 Uiso
H691 H -0.1266 0.1541 0.3653 0.2344 1.0000 Uiso
H692 H -0.1450 0.1023 0.3747 0.2344 1.0000 Uiso
H693 H -0.0752 0.1163 0.3398 0.2344 1.0000 Uiso
H701 H -0.0984 0.0421 0.3955 0.1819 1.0000 Uiso
H711 H -0.1322 0.0028 0.4550 0.1690 1.0000 Uiso
H712 H -0.0353 0.0196 0.4721 0.1690 1.0000 Uiso
H713 H -0.1132 0.0552 0.4608 0.1690 1.0000 Uiso
H721 H -0.0848 -0.0357 0.4000 0.1015 1.0000 Uiso
H722 H 0.0241 -0.0288 0.4034 0.1015 1.0000 Uiso
H723 H -0.0292 -0.0131 0.3639 0.1015 1.0000 Uiso

loop_
_atom_site_aniso_label
_atom_site_aniso_U_11
_atom_site_aniso_U_22
_atom_site_aniso_U_33
_atom_site_aniso_U_23
_atom_site_aniso_U_13
_atom_site_aniso_U_12
Zn1 0.0232(4) 0.0280(4) 0.0335(4) 0.0017(4) 0.0029(4) 0.0019(4)
Cl1 0.0254(9) 0.0385(11) 0.0655(14) -0.000(1) 0.005(1) 0.0064(7)
N1 0.024(3) 0.028(3) 0.038(4) 0.002(3) 0.003(3) 0.005(2)
N2 0.031(3) 0.037(3) 0.031(4) 0.002(3) 0.002(3) 0.004(3)
N3 0.025(3) 0.026(3) 0.032(4) 0.002(3) 0.004(3) 0.001(2)
C1 0.023(3) 0.034(4) 0.031(4) 0.001(3) 0.002(3) 0.004(3)
C2 0.031(4) 0.029(4) 0.052(5) 0.006(4) 0.009(4) 0.003(3)
C3 0.039(4) 0.036(4) 0.061(6) 0.008(4) 0.019(4) 0.005(3)
C4 0.030(4) 0.035(4) 0.043(5) 0.014(3) 0.006(4) 0.009(3)
C5 0.028(4) 0.052(5) 0.036(4) 0.018(4) 0.006(4) 0.010(4)
C6 0.027(4) 0.058(5) 0.039(5) 0.015(4) 0.002(4) 0.001(4)
C7 0.063(6) 0.070(7) 0.035(5) 0.016(5) -0.004(5) -0.019(5)
C8 0.064(6) 0.091(8) 0.035(5) 0.007(5) -0.005(5) -0.005(6)
C9 0.038(5) 0.060(6) 0.029(5) -0.004(4) -0.003(4) 0.005(4)
C10 0.039(4) 0.052(5) 0.033(5) -0.008(4) -0.000(4) 0.005(4)
C11 0.026(4) 0.030(4) 0.034(4) -0.003(3) -0.006(3) 0.007(3)
C12 0.028(4) 0.031(4) 0.038(5) -0.003(3) -0.003(4) 0.003(3)
C13 0.020(3) 0.021(4) 0.056(6) -0.002(3) 0.003(4) 0.001(3)
C14 0.020(3) 0.026(4) 0.039(5) 0.006(3) 0.003(3) 0.004(3)
C15 0.027(4) 0.029(4) 0.030(4) 0.006(3) 0.002(3) -0.000(3)
C16 0.036(3) 0.026(4) 0.023(4) 0.004(3) -0.000(3) -0.005(3)
C17 0.021(3) 0.033(4) 0.027(4) -0.003(3) -0.000(3) 0.001(3)
C18 0.059(5) 0.029(4) 0.062(7) -0.001(4) 0.007(5) 0.001(4)
C19 0.120(11) 0.070(8) 0.111(11) -0.035(8) 0.02(1) 0.004(8)
C20 0.079(7) 0.049(6) 0.073(8) 0.023(5) 0.046(6) 0.026(5)
C21 0.107(9) 0.037(5) 0.11(1) 0.007(6) 0.032(8) -0.010(6)
C22 0.131(12) 0.115(11) 0.045(7) 0.026(7) -0.010(8) -0.05(1)
C23 0.161(17) 0.138(15) 0.21(2) 0.131(15) -0.109(16) -0.047(13)
C24 0.141(13) 0.138(12) 0.029(6) 0.003(6) -0.011(7) -0.06(1)
C25 0.160(16) 0.154(15) 0.08(1) 0.028(9) -0.069(11) -0.056(12)
C26 0.033(4) 0.056(6) 0.063(7) -0.024(5) 0.003(4) -0.007(4)
C27 0.048(5) 0.071(7) 0.080(8) -0.020(6) -0.019(5) 0.009(5)
C28 0.034(4) 0.037(5) 0.053(6) -0.005(4) -0.003(4) -0.004(4)
C29 0.060(6) 0.059(6) 0.087(9) 0.025(6) 0.021(6) -0.002(5)
C30 0.040(4) 0.044(5) 0.042(5) 0.009(4) 0.001(4) 0.010(4)
C31 0.046(5) 0.049(5) 0.038(5) 0.019(4) 0.009(4) 0.009(4)
Si1 0.0432(13) 0.0451(13) 0.0517(16) 0.0190(11) 0.0130(12) 0.0037(11)
C41 0.041(5) 0.067(6) 0.039(5) -0.007(5) -0.003(4) 0.003(4)
C42 0.043(5) 0.088(8) 0.064(7) -0.036(6) -0.013(5) 0.007(5)
Si2 0.070(2) 0.127(3) 0.114(3) -0.087(3) -0.002(2) -0.008(2)
C52 0.032(4) 0.025(3) 0.035(4) 0.012(3) -0.000(4) -0.002(3)
Si3 0.0280(11) 0.0322(11) 0.0575(15) 0.014(1) -0.003(1) 0.0015(9)
C62 0.035(4) 0.031(4) 0.035(5) -0.001(3) 0.001(4) -0.002(3)
C63 0.044(5) 0.047(5) 0.042(5) -0.003(4) 0.005(4) -0.010(4)
Si4 0.105(3) 0.100(3) 0.0451(18) -0.0313(17) 0.0330(18) -0.041(2)

loop_
_atom_type_symbol
_atom_type_scat_dispersion_real
_atom_type_scat_dispersion_imag
_atom_type_scat_Cromer_Mann_a1
_atom_type_scat_Cromer_Mann_b1
_atom_type_scat_Cromer_Mann_a2
_atom_type_scat_Cromer_Mann_b2
_atom_type_scat_Cromer_Mann_a3
_atom_type_scat_Cromer_Mann_b3
_atom_type_scat_Cromer_Mann_a4
_atom_type_scat_Cromer_Mann_b4
_atom_type_scat_Cromer_Mann_c
_atom_type_scat_source
'C   ' 0.0020 0.0020 2.3100 20.8439 1.0200 10.2075 1.5886 0.5687 0.8650 51.6512 0.2156 International_Tables_Vol_IV_Table_2.2B
'H   ' 0.0000 0.0000 0.4930 10.5109 0.3229 26.1257 0.1402 3.1424 0.0408 57.7997 0.0030 International_Tables_Vol_IV_Table_2.2B
'Cl  ' 0.1320 0.1590 11.4604 0.0104 7.1964 1.1662 6.2556 18.5194 1.6455 47.7784 -9.5574 International_Tables_Vol_IV_Table_2.2B
'N   ' 0.0040 0.0030 12.2126 0.0057 3.1322 9.8933 2.0125 28.9975 1.1663 0.5826 -11.5290 International_Tables_Vol_IV_Table_2.2B
'Si  ' 0.0720 0.0710 6.2915 2.4386 3.0353 32.3337 1.9891 0.6785 1.5410 81.6937 1.1407 International_Tables_Vol_IV_Table_2.2B
'Zn  ' 0.2220 1.4310 14.0743 3.2655 7.0318 0.2333 5.1652 10.3163 2.4100 58.7097 1.3041 International_Tables_Vol_IV_Table_2.2B

loop_
_geom_angle_atom_site_label_1
_geom_angle_atom_site_label_2
_geom_angle_atom_site_label_3
_geom_angle
_geom_angle_publ_flag
Cl1 Zn1 N1 119.73(18) yes
Cl1 Zn1 N2 114.38(19) yes
N1 Zn1 N2 86.9(3) yes
Cl1 Zn1 N3 122.26(17) yes
N1 Zn1 N3 114.0(2) yes
N2 Zn1 N3 87.1(3) yes
Zn1 N1 C1 127.8(5) yes
Zn1 N1 C4 123.0(5) yes
C1 N1 C4 108.8(6) yes
Zn1 N2 C6 125.0(6) yes
Zn1 N2 C9 122.3(5) yes
C6 N2 C9 110.2(7) yes
Zn1 N3 C11 124.2(5) yes
Zn1 N3 C14 125.9(5) yes
C11 N3 C14 108.1(6) yes
N1 C1 C2 107.4(6) yes
N1 C1 C17 121.7(7) yes
C2 C1 C17 130.8(7) yes
C1 C2 C3 107.5(7) yes
C1 C2 C18 125.5(7) yes
C3 C2 C18 127.0(7) yes
C2 C3 C4 106.2(7) yes
C2 C3 C20 125.2(8) yes
C4 C3 C20 128.4(8) yes
N1 C4 C3 110.0(7) yes
N1 C4 C5 124.9(7) yes
C3 C4 C5 124.8(7) yes
C4 C5 C6 121.0(7) yes
C4 C5 C30 118.4(8) yes
C6 C5 C30 120.5(8) yes
N2 C6 C5 120.9(8) yes
N2 C6 C7 108.6(8) yes
C5 C6 C7 130.3(8) yes
C6 C7 C8 106.6(8) yes
C6 C7 C22 126.6(10) yes
C8 C7 C22 125.4(9) yes
C7 C8 C9 107.5(8) yes
C7 C8 C24 128.8(10) yes
C9 C8 C24 123.5(10) yes
N2 C9 C8 106.9(8) yes
N2 C9 C10 122.0(8) yes
C8 C9 C10 130.6(8) yes
C9 C10 C11 120.4(7) yes
C9 C10 C41 120.4(8) yes
C11 C10 C41 118.9(8) yes
N3 C11 C10 123.7(7) yes
N3 C11 C12 109.3(6) yes
C10 C11 C12 126.5(7) yes
C11 C12 C13 107.7(7) yes
C11 C12 C26 128.1(7) yes
C13 C12 C26 123.8(7) yes
C12 C13 C14 107.2(6) yes
C12 C13 C28 129.9(7) yes
C14 C13 C28 122.9(7) yes
N3 C14 C13 107.3(6) yes
N3 C14 C15 122.6(6) yes
C13 C14 C15 130.1(7) yes
C14 C15 C16 123.8(7) yes
C14 C15 H151 118.107 no
C16 C15 H151 118.104 no
C15 C16 C17 113.2(6) yes
C15 C16 C52 124.6(6) yes
C17 C16 C52 122.1(6) yes
C1 C17 C16 123.1(6) yes
C1 C17 C62 124.1(7) yes
C16 C17 C62 112.6(6) yes
C2 C18 C19 113.3(9) yes
C2 C18 H181 108.511 no
C19 C18 H181 108.512 no
C2 C18 H182 108.510 no
C19 C18 H182 108.509 no
H181 C18 H182 109.467 no
C18 C19 H191 109.467 no
C18 C19 H192 109.465 no
H191 C19 H192 109.475 no
C18 C19 H193 109.468 no
H191 C19 H193 109.478 no
H192 C19 H193 109.476 no
C3 C20 C21 115.5(10) yes
C3 C20 H201 107.952 no
C21 C20 H201 107.950 no
C3 C20 H202 107.953 no
C21 C20 H202 107.951 no
H201 C20 H202 109.468 no
C20 C21 H211 109.466 no
C20 C21 H212 109.466 no
H211 C21 H212 109.476 no
C20 C21 H213 109.466 no
H211 C21 H213 109.477 no
H212 C21 H213 109.476 no
C7 C22 C23 111.6(11) yes
C7 C22 H221 108.934 no
C23 C22 H221 108.938 no
C7 C22 H222 108.932 no
C23 C22 H222 108.930 no
H221 C22 H222 109.468 no
C22 C23 H231 109.473 no
C22 C23 H232 109.468 no
H231 C23 H232 109.465 no
C22 C23 H233 109.477 no
H231 C23 H233 109.476 no
H232 C23 H233 109.468 no
C8 C24 C25 111.5(13) yes
C8 C24 H241 108.961 no
C25 C24 H241 108.964 no
C8 C24 H242 108.957 no
C25 C24 H242 108.957 no
H241 C24 H242 109.470 no
C24 C25 H251 109.462 no
C24 C25 H252 109.464 no
H251 C25 H252 109.472 no
C24 C25 H253 109.471 no
H251 C25 H253 109.478 no
H252 C25 H253 109.481 no
C12 C26 C27 112.5(8) yes
C12 C26 H261 108.717 no
C27 C26 H261 108.719 no
C12 C26 H262 108.716 no
C27 C26 H262 108.717 no
H261 C26 H262 109.467 no
C26 C27 H271 109.464 no
C26 C27 H272 109.465 no
H271 C27 H272 109.475 no
C26 C27 H273 109.467 no
H271 C27 H273 109.478 no
H272 C27 H273 109.479 no
C13 C28 C29 112.9(7) yes
C13 C28 H281 108.597 no
C29 C28 H281 108.596 no
C13 C28 H282 108.597 no
C29 C28 H282 108.596 no
H281 C28 H282 109.467 no
C28 C29 H291 109.466 no
C28 C29 H292 109.467 no
H291 C29 H292 109.476 no
C28 C29 H293 109.467 no
H291 C29 H293 109.475 no
H292 C29 H293 109.477 no
C5 C30 C31 174.4(9) yes
C30 C31 Si1 174.7(8) yes
C31 Si1 C32 107.5(4) yes
C31 Si1 C35 108.6(5) yes
C32 Si1 C35 108.2(5) yes
C31 Si1 C38 110.9(4) yes
C32 Si1 C38 107.6(4) yes
C35 Si1 C38 113.8(5) yes
Si1 C32 C33 115.5(7) yes
Si1 C32 C34 112.6(7) yes
C33 C32 C34 109.8(8) yes
Si1 C32 H321 102.877 no
C33 C32 H321 106.051 no
C34 C32 H321 109.453 no
C32 C33 H331 109.473 no
C32 C33 H332 109.463 no
H331 C33 H332 109.471 no
C32 C33 H333 109.472 no
H331 C33 H333 109.482 no
H332 C33 H333 109.467 no
C32 C34 H341 109.464 no
C32 C34 H342 109.462 no
H341 C34 H342 109.470 no
C32 C34 H343 109.472 no
H341 C34 H343 109.479 no
H342 C34 H343 109.479 no
Si1 C35 C36 119.0(7) yes
Si1 C35 C37 120.9(7) yes
C36 C35 C37 117.3(7) yes
Si1 C35 H351 90.463 no
C36 C35 H351 101.096 no
C37 C35 H351 95.407 no
C35 C36 H361 109.467 no
C35 C36 H362 109.490 no
H361 C36 H362 109.478 no
C35 C36 H363 109.452 no
H361 C36 H363 109.464 no
H362 C36 H363 109.476 no
C35 C37 H371 109.471 no
C35 C37 H372 109.493 no
H371 C37 H372 109.479 no
C35 C37 H373 109.452 no
H371 C37 H373 109.461 no
H372 C37 H373 109.470 no
Si1 C38 C39 114.5(6) yes
Si1 C38 C40 116.8(7) yes
C39 C38 C40 111.1(7) yes
Si1 C38 H381 100.464 no
C39 C38 H381 107.658 no
C40 C38 H381 104.815 no
C38 C39 H391 109.468 no
C38 C39 H392 109.469 no
H391 C39 H392 109.480 no
C38 C39 H393 109.463 no
H391 C39 H393 109.472 no
H392 C39 H393 109.474 no
C38 C40 H401 109.464 no
C38 C40 H402 109.475 no
H401 C40 H402 109.485 no
C38 C40 H403 109.459 no
H401 C40 H403 109.464 no
H402 C40 H403 109.480 no
C10 C41 C42 174.9(11) yes
C41 C42 Si2 172.3(11) yes
C42 Si2 C43 105.6(6) yes
C42 Si2 C46 106.2(7) yes
C43 Si2 C46 111.6(6) yes
C42 Si2 C49 110.2(7) yes
C43 Si2 C49 109.6(6) yes
C46 Si2 C49 113.3(6) yes
Si2 C43 C44 117.0(8) yes
Si2 C43 C45 118.1(8) yes
C44 C43 C45 112.0(8) yes
Si2 C43 H431 96.873 no
C44 C43 H431 105.718 no
C45 C43 H431 104.115 no
C43 C44 H441 109.472 no
C43 C44 H442 109.475 no
H441 C44 H442 109.479 no
C43 C44 H443 109.463 no
H441 C44 H443 109.469 no
H442 C44 H443 109.469 no
C43 C45 H451 109.466 no
C43 C45 H452 109.476 no
H451 C45 H452 109.484 no
C43 C45 H453 109.457 no
H451 C45 H453 109.467 no
H452 C45 H453 109.477 no
Si2 C46 C47 116.4(9) yes
Si2 C46 C48 115.4(8) yes
C47 C46 C48 112.0(9) yes
Si2 C46 H461 100.263 no
C47 C46 H461 104.713 no
C48 C46 H461 106.035 no
C46 C47 H471 109.470 no
C46 C47 H472 109.450 no
H471 C47 H472 109.452 no
C46 C47 H473 109.487 no
H471 C47 H473 109.497 no
H472 C47 H473 109.471 no
C46 C48 H481 109.466 no
C46 C48 H482 109.467 no
H481 C48 H482 109.477 no
C46 C48 H483 109.468 no
H481 C48 H483 109.472 no
H482 C48 H483 109.477 no
Si2 C49 C50 114.1(8) yes
Si2 C49 C51 114.9(8) yes
C50 C49 C51 110.7(9) yes
Si2 C49 H491 102.419 no
C50 C49 H491 107.397 no
C51 C49 H491 106.386 no
C49 C50 H501 109.470 no
C49 C50 H502 109.462 no
H501 C50 H502 109.471 no
C49 C50 H503 109.474 no
H501 C50 H503 109.479 no
H502 C50 H503 109.471 no
C49 C51 H511 109.472 no
C49 C51 H512 109.461 no
H511 C51 H512 109.472 no
C49 C51 H513 109.474 no
H511 C51 H513 109.481 no
H512 C51 H513 109.468 no
C16 C52 Si3 130.4(5) yes
C16 C52 H521 114.782 no
Si3 C52 H521 114.782 no
C52 Si3 C53 109.8(4) yes
C52 Si3 C56 101.9(5) yes
C53 Si3 C56 108.8(4) yes
C52 Si3 C59 114.9(4) yes
C53 Si3 C59 111.8(4) yes
C56 Si3 C59 109.0(4) yes
Si3 C53 C54 117.1(6) yes
Si3 C53 C55 113.9(7) yes
C54 C53 C55 111.5(7) yes
Si3 C53 H531 100.956 no
C54 C53 H531 103.966 no
C55 C53 H531 108.010 no
C53 C54 H541 109.468 no
C53 C54 H542 109.470 no
H541 C54 H542 109.477 no
C53 C54 H543 109.464 no
H541 C54 H543 109.474 no
H542 C54 H543 109.475 no
C53 C55 H551 109.470 no
C53 C55 H552 109.472 no
H551 C55 H552 109.479 no
C53 C55 H553 109.463 no
H551 C55 H553 109.472 no
H552 C55 H553 109.472 no
Si3 C56 C57 115.6(6) yes
Si3 C56 C58 115.7(7) yes
C57 C56 C58 109.9(7) yes
Si3 C56 H561 100.127 no
C57 C56 H561 107.288 no
C58 C56 H561 107.087 no
C56 C57 H571 109.467 no
C56 C57 H572 109.463 no
H571 C57 H572 109.475 no
C56 C57 H573 109.470 no
H571 C57 H573 109.477 no
H572 C57 H573 109.475 no
C56 C58 H581 109.473 no
C56 C58 H582 109.464 no
H581 C58 H582 109.475 no
C56 C58 H583 109.471 no
H581 C58 H583 109.478 no
H582 C58 H583 109.467 no
Si3 C59 C60 115.0(7) yes
Si3 C59 C61 115.9(7) yes
C60 C59 C61 109.9(8) yes
Si3 C59 H591 100.452 no
C60 C59 H591 107.798 no
C61 C59 H591 106.774 no
C59 C60 H601 109.471 no
C59 C60 H602 109.472 no
H601 C60 H602 109.480 no
C59 C60 H603 109.463 no
H601 C60 H603 109.472 no
H602 C60 H603 109.470 no
C59 C61 H611 109.466 no
C59 C61 H612 109.474 no
H611 C61 H612 109.478 no
C59 C61 H613 109.463 no
H611 C61 H613 109.469 no
H612 C61 H613 109.478 no
C17 C62 C63 172.4(8) yes
C62 C63 Si4 177.3(8) yes
C63 Si4 C64 107.4(5) yes
C63 Si4 C67 106.1(5) yes
C64 Si4 C67 111.0(5) yes
C63 Si4 C70 111.3(5) yes
C64 Si4 C70 114.5(5) yes
C67 Si4 C70 106.2(5) yes
Si4 C64 C65 113.5(8) yes
Si4 C64 C66 113.7(8) yes
C65 C64 C66 111.3(9) yes
Si4 C64 H641 104.030 no
C65 C64 H641 106.830 no
C66 C64 H641 106.603 no
C64 C65 H651 109.469 no
C64 C65 H652 109.463 no
H651 C65 H652 109.474 no
C64 C65 H653 109.472 no
H651 C65 H653 109.477 no
H652 C65 H653 109.473 no
C64 C66 H661 109.471 no
C64 C66 H662 109.462 no
H661 C66 H662 109.469 no
C64 C66 H663 109.476 no
H661 C66 H663 109.479 no
H662 C66 H663 109.470 no
Si4 C67 C68 116.4(9) yes
Si4 C67 C69 115.6(8) yes
C68 C67 C69 111.9(9) yes
Si4 C67 H671 100.075 no
C68 C67 H671 104.999 no
C69 C67 H671 106.006 no
C67 C68 H681 109.471 no
C67 C68 H682 109.452 no
H681 C68 H682 109.449 no
C67 C68 H683 109.489 no
H681 C68 H683 109.494 no
H682 C68 H683 109.470 no
C67 C69 H691 109.467 no
C67 C69 H692 109.466 no
H691 C69 H692 109.477 no
C67 C69 H693 109.469 no
H691 C69 H693 109.473 no
H692 C69 H693 109.476 no
Si4 C70 C71 116.4(7) yes
Si4 C70 C72 116.8(7) yes
C71 C70 C72 112.7(8) yes
Si4 C70 H701 99.138 no
C71 C70 H701 104.833 no
C72 C70 H701 104.331 no
C70 C71 H711 109.473 no
C70 C71 H712 109.472 no
H711 C71 H712 109.471 no
C70 C71 H713 109.467 no
H711 C71 H713 109.478 no
H712 C71 H713 109.467 no
C70 C72 H721 109.469 no
C70 C72 H722 109.475 no
H721 C72 H722 109.478 no
C70 C72 H723 109.460 no
H721 C72 H723 109.473 no
H722 C72 H723 109.473 no

loop_
_geom_bond_atom_site_label_1
_geom_bond_atom_site_label_2
_geom_bond_distance
_geom_bond_publ_flag
Zn1 Cl1 2.2027(19) yes
Zn1 N1 2.006(6) yes
Zn1 N2 1.997(6) yes
Zn1 N3 1.991(5) yes
N1 C1 1.393(9) yes
N1 C4 1.334(9) yes
N2 C6 1.35(1) yes
N2 C9 1.35(1) yes
N3 C11 1.333(9) yes
N3 C14 1.414(9) yes
C1 C2 1.47(1) yes
C1 C17 1.37(1) yes
C2 C3 1.366(12) yes
C2 C18 1.508(12) yes
C3 C4 1.469(11) yes
C3 C20 1.515(12) yes
C4 C5 1.461(11) yes
C5 C6 1.404(12) yes
C5 C30 1.441(11) yes
C6 C7 1.455(13) yes
C7 C8 1.357(14) yes
C7 C22 1.513(15) yes
C8 C9 1.478(13) yes
C8 C24 1.522(15) yes
C9 C10 1.412(12) yes
C10 C11 1.439(11) yes
C10 C41 1.432(12) yes
C11 C12 1.48(1) yes
C12 C13 1.339(11) yes
C12 C26 1.520(11) yes
C13 C14 1.47(1) yes
C13 C28 1.488(11) yes
C14 C15 1.33(1) yes
C15 C16 1.48(1) yes
C15 H151 1.000 no
C16 C17 1.50(1) yes
C16 C52 1.34(1) yes
C17 C62 1.413(11) yes
C18 C19 1.448(18) yes
C18 H181 1.000 no
C18 H182 1.000 no
C19 H191 1.000 no
C19 H192 1.000 no
C19 H193 1.000 no
C20 C21 1.457(17) yes
C20 H201 1.000 no
C20 H202 1.000 no
C21 H211 1.000 no
C21 H212 1.000 no
C21 H213 1.000 no
C22 C23 1.56(3) yes
C22 H221 1.000 no
C22 H222 1.000 no
C23 H231 1.000 no
C23 H232 1.000 no
C23 H233 1.000 no
C24 C25 1.58(2) yes
C24 H241 1.000 no
C24 H242 1.000 no
C25 H251 1.000 no
C25 H252 1.000 no
C25 H253 1.000 no
C26 C27 1.529(14) yes
C26 H261 1.000 no
C26 H262 1.000 no
C27 H271 1.000 no
C27 H272 1.000 no
C27 H273 1.000 no
C28 C29 1.529(13) yes
C28 H281 1.000 no
C28 H282 1.000 no
C29 H291 1.000 no
C29 H292 1.000 no
C29 H293 1.000 no
C30 C31 1.210(11) yes
C31 Si1 1.843(9) yes
Si1 C32 1.874(7) yes
Si1 C35 1.844(8) yes
Si1 C38 1.859(7) yes
C32 C33 1.537(9) yes
C32 C34 1.530(9) yes
C32 H321 1.000 no
C33 H331 1.000 no
C33 H332 1.000 no
C33 H333 1.000 no
C34 H341 1.000 no
C34 H342 1.000 no
C34 H343 1.000 no
C35 C36 1.533(9) yes
C35 C37 1.527(9) yes
C35 H351 1.000 no
C36 H361 1.000 no
C36 H362 1.000 no
C36 H363 1.000 no
C37 H371 1.000 no
C37 H372 1.000 no
C37 H373 1.000 no
C38 C39 1.532(9) yes
C38 C40 1.527(9) yes
C38 H381 1.000 no
C39 H391 1.000 no
C39 H392 1.000 no
C39 H393 1.000 no
C40 H401 1.000 no
C40 H402 1.000 no
C40 H403 1.000 no
C41 C42 1.199(13) yes
C42 Si2 1.831(11) yes
Si2 C43 1.887(9) yes
Si2 C46 1.874(9) yes
Si2 C49 1.859(9) yes
C43 C44 1.541(9) yes
C43 C45 1.54(1) yes
C43 H431 1.000 no
C44 H441 1.000 no
C44 H442 1.000 no
C44 H443 1.000 no
C45 H451 1.000 no
C45 H452 1.000 no
C45 H453 1.000 no
C46 C47 1.54(1) yes
C46 C48 1.53(1) yes
C46 H461 1.000 no
C47 H471 1.000 no
C47 H472 1.000 no
C47 H473 1.000 no
C48 H481 1.000 no
C48 H482 1.000 no
C48 H483 1.000 no
C49 C50 1.53(1) yes
C49 C51 1.53(1) yes
C49 H491 1.000 no
C50 H501 1.000 no
C50 H502 1.000 no
C50 H503 1.000 no
C51 H511 1.000 no
C51 H512 1.000 no
C51 H513 1.000 no
C52 Si3 1.907(7) yes
C52 H521 1.000 no
Si3 C53 1.861(7) yes
Si3 C56 1.879(8) yes
Si3 C59 1.875(8) yes
C53 C54 1.529(8) yes
C53 C55 1.532(9) yes
C53 H531 1.000 no
C54 H541 1.000 no
C54 H542 1.000 no
C54 H543 1.000 no
C55 H551 1.000 no
C55 H552 1.000 no
C55 H553 1.000 no
C56 C57 1.524(9) yes
C56 C58 1.541(9) yes
C56 H561 1.000 no
C57 H571 1.000 no
C57 H572 1.000 no
C57 H573 1.000 no
C58 H581 1.000 no
C58 H582 1.000 no
C58 H583 1.000 no
C59 C60 1.533(9) yes
C59 C61 1.523(9) yes
C59 H591 1.000 no
C60 H601 1.000 no
C60 H602 1.000 no
C60 H603 1.000 no
C61 H611 1.000 no
C61 H612 1.000 no
C61 H613 1.000 no
C62 C63 1.193(11) yes
C63 Si4 1.87(1) yes
Si4 C64 1.846(8) yes
Si4 C67 1.863(8) yes
Si4 C70 1.866(8) yes
C64 C65 1.529(9) yes
C64 C66 1.53(1) yes
C64 H641 1.000 no
C65 H651 1.000 no
C65 H652 1.000 no
C65 H653 1.000 no
C66 H661 1.000 no
C66 H662 1.000 no
C66 H663 1.000 no
C67 C68 1.53(1) yes
C67 C69 1.54(1) yes
C67 H671 1.000 no
C68 H681 1.000 no
C68 H682 1.000 no
C68 H683 1.000 no
C69 H691 1.000 no
C69 H692 1.000 no
C69 H693 1.000 no
C70 C71 1.540(9) yes
C70 C72 1.521(9) yes
C70 H701 1.000 no
C71 H711 1.000 no
C71 H712 1.000 no
C71 H713 1.000 no
C72 H721 1.000 no
C72 H722 1.000 no
C72 H723 1.000 no
